data_4331342
loop_
_publ_author_name
'Jason A. Cody'
'Kenneth B. Finch'
'Gilbert J. Reynders'
'Grant C. B. Alexander'
'Hyung G. Lim'
'Christian N\"ather'
'Wolfgang Bensch'

_publ_section_title
;
 Ionothermal Synthesis of Four New Nickel Thiophosphate Anions:
 [Ni(P2S8)2]2-, [Ni(P3S9)(P2S8)]3-, [Ni(P3S9)2]4-, and [(NiP3S8)4(PS4)]7-
;
_journal_name_full 'Inorganic Chemistry'
_journal_page_first 13357
_journal_page_last 13362
_journal_paper_doi 10.1021/ic302112g
_journal_volume 51
_journal_year 2012
_chemical_formula_sum 'C18 H33 N6 Ni P5 S17'
_chemical_formula_weight 1092.08
_chemical_name_systematic
; 
 ? 
;
_space_group_IT_number 19
_symmetry_cell_setting orthorhombic
_symmetry_space_group_name_Hall 'P 2ac 2ab'
_symmetry_space_group_name_H-M 'P 21 21 21'
_atom_sites_solution_hydrogens geom
_atom_sites_solution_primary direct
_atom_sites_solution_secondary difmap
_audit_creation_method SHELXL-97
_cell_angle_alpha 90.00
_cell_angle_beta 90.00
_cell_angle_gamma 90.00
_cell_formula_units_Z 12
_cell_length_a 11.8394(2)
_cell_length_b 20.0693(3)
_cell_length_c 56.7184(13)
_cell_measurement_temperature 293(2)
_cell_volume 13476.8(4)
_computing_structure_refinement 'SHELXL-97 (Sheldrick, 1997)'
_computing_structure_solution 'SHELXS-97 (Sheldrick, 1990)'
_diffrn_ambient_temperature 293(2)
_diffrn_measured_fraction_theta_full 0.997
_diffrn_measured_fraction_theta_max 0.997
_diffrn_radiation_monochromator graphite
_diffrn_radiation_source 'fine-focus sealed tube'
_diffrn_radiation_type MoK\a
_diffrn_radiation_wavelength 0.71073
_diffrn_reflns_av_R_equivalents 0.0358
_diffrn_reflns_av_sigmaI/netI 0.0289
_diffrn_reflns_limit_h_max 10
_diffrn_reflns_limit_h_min -11
_diffrn_reflns_limit_k_max 17
_diffrn_reflns_limit_k_min -18
_diffrn_reflns_limit_l_max 53
_diffrn_reflns_limit_l_min -53
_diffrn_reflns_number 42455
_diffrn_reflns_theta_full 19.48
_diffrn_reflns_theta_max 19.48
_diffrn_reflns_theta_min 1.08
_exptl_absorpt_coefficient_mu 1.425
_exptl_absorpt_correction_T_max 0.8621
_exptl_absorpt_correction_T_min 0.6338
_exptl_absorpt_correction_type numerical
_exptl_absorpt_process_details 'X-red and X-shape (STOE&CIE)'
_exptl_crystal_density_diffrn 1.615
_exptl_crystal_F_000 6696
_exptl_crystal_size_max 0.19
_exptl_crystal_size_mid 0.13
_exptl_crystal_size_min 0.07
_refine_diff_density_max 0.759
_refine_diff_density_min -0.404
_refine_diff_density_rms 0.063
_refine_ls_abs_structure_details 'Flack H D (1983), Acta Cryst. A39, 876-881'
_refine_ls_abs_structure_Flack 0.010(19)
_refine_ls_extinction_method none
_refine_ls_goodness_of_fit_ref 1.049
_refine_ls_hydrogen_treatment constr
_refine_ls_matrix_type full
_refine_ls_number_parameters 910
_refine_ls_number_reflns 11626
_refine_ls_number_restraints 234
_refine_ls_restrained_S_all 1.118
_refine_ls_R_factor_all 0.0487
_refine_ls_R_factor_gt 0.0444
_refine_ls_shift/su_max 0.001
_refine_ls_shift/su_mean 0.000
_refine_ls_structure_factor_coef Fsqd
_refine_ls_weighting_details 'calc w=1/[\s^2^(Fo^2^)+(0.0788P)^2^+13.1586P] where P=(Fo^2^+2Fc^2^)/3'
_refine_ls_weighting_scheme calc
_refine_ls_wR_factor_gt 0.1196
_refine_ls_wR_factor_ref 0.1222
_reflns_number_gt 10655
_reflns_number_total 11626
_reflns_threshold_expression >2sigma(I)
_cod_data_source_file ic302112g_si_001_3.cif
_cod_data_source_block 2_Ni(P2S8)(P3S9)
_cod_database_code 4331342

loop_
_symmetry_equiv_pos_as_xyz
'x, y, z'
'-x+1/2, -y, z+1/2'
'-x, y+1/2, -z+1/2'
'x+1/2, -y+1/2, -z'

loop_
_atom_site_label
_atom_site_type_symbol
_atom_site_fract_x
_atom_site_fract_y
_atom_site_fract_z
_atom_site_U_iso_or_equiv
_atom_site_adp_type
_atom_site_occupancy
_atom_site_symmetry_multiplicity
_atom_site_calc_flag
_atom_site_refinement_flags
Ni1 Ni 1.16399(10) 0.46793(6) 0.31730(2) 0.0614(3) Uani 1 1 d .
P1 P 1.3050(3) 0.57937(16) 0.35643(5) 0.0778(8) Uani 1 1 d .
P2 P 1.3184(3) 0.60626(16) 0.29620(5) 0.0803(8) Uani 1 1 d .
S1 S 1.2943(2) 0.48250(14) 0.35021(5) 0.0779(8) Uani 1 1 d .
S2 S 1.3743(3) 0.6099(2) 0.38525(6) 0.1170(12) Uani 1 1 d .
S3 S 1.3901(2) 0.63187(14) 0.32927(5) 0.0817(8) Uani 1 1 d .
S4 S 1.3970(4) 0.6605(2) 0.27302(7) 0.1318(15) Uani 1 1 d .
S5 S 1.3107(2) 0.50883(15) 0.29102(5) 0.0789(8) Uani 1 1 d .
S6 S 1.1394(3) 0.62032(16) 0.35542(6) 0.0918(9) Uani 1 1 d .
S7 S 1.0828(2) 0.58509(13) 0.32336(5) 0.0748(8) Uani 1 1 d .
S8 S 1.1529(3) 0.64595(15) 0.29811(6) 0.0935(9) Uani 1 1 d .
P11 P 0.9194(3) 0.36665(14) 0.33896(5) 0.0792(9) Uani 1 1 d .
P12 P 1.1338(3) 0.28706(14) 0.30832(6) 0.0814(9) Uani 1 1 d .
P13 P 0.9444(3) 0.39158(16) 0.27917(5) 0.0791(8) Uani 1 1 d .
S11 S 1.0191(3) 0.44366(14) 0.34575(5) 0.0786(8) Uani 1 1 d .
S12 S 0.8050(3) 0.34565(18) 0.36272(7) 0.1188(13) Uani 1 1 d .
S13 S 1.0112(3) 0.27636(14) 0.33558(6) 0.0936(10) Uani 1 1 d .
S14 S 0.8292(2) 0.37709(15) 0.30718(6) 0.0867(8) Uani 1 1 d .
S15 S 1.1971(3) 0.19769(16) 0.30503(7) 0.1123(12) Uani 1 1 d .
S16 S 1.2443(2) 0.35962(14) 0.31413(5) 0.0813(8) Uani 1 1 d .
S17 S 1.0381(3) 0.30192(16) 0.27712(5) 0.0892(9) Uani 1 1 d .
S18 S 0.8496(3) 0.3905(2) 0.25101(6) 0.1168(12) Uani 1 1 d .
S19 S 1.0429(2) 0.47090(15) 0.28306(5) 0.0764(8) Uani 1 1 d .
Ni2 Ni 0.67626(10) 0.88819(6) 0.34850(2) 0.0574(3) Uani 1 1 d .
P21 P 0.8164(3) 0.77551(15) 0.31068(5) 0.0747(8) Uani 1 1 d .
P22 P 0.8086(2) 0.74317(14) 0.37062(5) 0.0708(8) Uani 1 1 d .
S21 S 0.8168(2) 0.87239(14) 0.31792(5) 0.0755(8) Uani 1 1 d .
S22 S 0.8915(3) 0.7437(2) 0.28253(6) 0.1121(12) Uani 1 1 d .
S23 S 0.8873(2) 0.71809(14) 0.33837(5) 0.0746(8) Uani 1 1 d .
S24 S 0.8771(3) 0.68281(19) 0.39318(6) 0.1163(12) Uani 1 1 d .
S25 S 0.8068(2) 0.83958(14) 0.37737(4) 0.0696(7) Uani 1 1 d .
S26 S 0.6475(3) 0.74005(15) 0.30920(5) 0.0851(9) Uani 1 1 d .
S27 S 0.5854(2) 0.77443(13) 0.34084(5) 0.0693(7) Uani 1 1 d .
S28 S 0.6397(2) 0.70901(13) 0.36634(5) 0.0811(8) Uani 1 1 d .
P31 P 0.4493(3) 0.99503(15) 0.32238(5) 0.0790(8) Uani 1 1 d .
P32 P 0.6554(3) 1.06861(14) 0.35738(5) 0.0800(8) Uani 1 1 d .
P33 P 0.4455(2) 0.97083(14) 0.38261(5) 0.0656(7) Uani 1 1 d .
S31 S 0.5461(3) 0.91526(14) 0.31726(4) 0.0756(8) Uani 1 1 d .
S32 S 0.3462(4) 1.0178(2) 0.29705(6) 0.1182(13) Uani 1 1 d .
S33 S 0.5487(3) 1.08101(15) 0.32769(5) 0.0917(9) Uani 1 1 d .
S34 S 0.3455(2) 0.98795(15) 0.35248(5) 0.0822(8) Uani 1 1 d .
S35 S 0.7631(2) 0.99336(14) 0.35475(6) 0.0794(8) Uani 1 1 d .
S36 S 0.7227(3) 1.15673(16) 0.36118(7) 0.1104(12) Uani 1 1 d .
S37 S 0.5437(2) 1.05866(14) 0.38649(5) 0.0780(8) Uani 1 1 d .
S38 S 0.3388(3) 0.97270(17) 0.40888(5) 0.0939(9) Uani 1 1 d .
S39 S 0.5410(2) 0.88949(13) 0.38029(4) 0.0647(7) Uani 1 1 d .
Ni3 Ni 0.85502(9) 1.03904(5) 0.50989(2) 0.0520(3) Uani 1 1 d .
P41 P 0.7479(2) 1.16339(14) 0.47187(5) 0.0691(8) Uani 1 1 d .
P42 P 0.7457(2) 1.18991(13) 0.53210(5) 0.0696(8) Uani 1 1 d .
S41 S 0.7246(2) 1.06671(12) 0.47773(5) 0.0631(7) Uani 1 1 d .
S42 S 0.6889(3) 1.20112(18) 0.44276(6) 0.1078(11) Uani 1 1 d .
S43 S 0.6819(2) 1.22399(12) 0.49923(5) 0.0749(8) Uani 1 1 d .
S44 S 0.6872(3) 1.25318(15) 0.55503(6) 0.1013(10) Uani 1 1 d .
S45 S 0.7233(2) 1.09321(12) 0.53689(5) 0.0662(7) Uani 1 1 d .
S46 S 0.9221(2) 1.18678(14) 0.47224(5) 0.0790(8) Uani 1 1 d .
S47 S 0.9687(2) 1.14485(12) 0.50390(5) 0.0641(7) Uani 1 1 d .
S48 S 0.9208(2) 1.21170(13) 0.52959(5) 0.0792(8) Uani 1 1 d .
P51 P 1.0625(2) 0.91839(13) 0.48531(4) 0.0620(7) Uani 1 1 d .
P52 P 0.8463(2) 0.85872(12) 0.52075(4) 0.0599(7) Uani 1 1 d .
P53 P 1.0660(2) 0.94576(13) 0.54586(4) 0.0634(7) Uani 1 1 d .
S51 S 0.9787(2) 1.00255(12) 0.47915(4) 0.0597(6) Uani 1 1 d .
S52 S 1.1606(3) 0.88920(16) 0.45985(5) 0.0891(9) Uani 1 1 d .
S53 S 0.9520(2) 0.83690(12) 0.49158(4) 0.0704(7) Uani 1 1 d .
S54 S 1.1649(2) 0.92183(14) 0.51583(5) 0.0739(7) Uani 1 1 d .
S55 S 0.7637(3) 0.77599(13) 0.52634(5) 0.0800(8) Uani 1 1 d .
S56 S 0.7511(2) 0.93946(12) 0.51560(5) 0.0625(7) Uani 1 1 d .
S57 S 0.9546(2) 0.86479(13) 0.55022(4) 0.0666(7) Uani 1 1 d .
S58 S 1.1719(3) 0.93844(16) 0.57209(5) 0.0895(9) Uani 1 1 d .
S59 S 0.9836(2) 1.03197(13) 0.54300(4) 0.0681(7) Uani 1 1 d .
N1 N 0.5240(7) 0.8322(4) 0.46720(14) 0.086(3) Uiso 1 1 d D
C1 C 0.6145(8) 0.7954(4) 0.47217(17) 0.072(3) Uiso 1 1 d D
H1 H 0.6414 0.7861 0.4872 0.087 Uiso 1 1 calc R
N2 N 0.6608(7) 0.7742(4) 0.45193(14) 0.084(2) Uiso 1 1 d D
C2 C 0.5956(10) 0.7956(6) 0.43417(18) 0.115(4) Uiso 1 1 d D
H2 H 0.6062 0.7865 0.4182 0.138 Uiso 1 1 calc R
C3 C 0.5104(10) 0.8332(6) 0.44364(18) 0.118(4) Uiso 1 1 d D
H3 H 0.4538 0.8552 0.4354 0.142 Uiso 1 1 calc R
C4 C 0.7586(11) 0.7335(7) 0.4501(2) 0.125(5) Uiso 1 1 d D
H4A H 0.7759 0.7262 0.4338 0.188 Uiso 1 1 calc R
H4B H 0.7448 0.6915 0.4577 0.188 Uiso 1 1 calc R
H4C H 0.8210 0.7553 0.4576 0.188 Uiso 1 1 calc R
C5 C 0.4550(10) 0.8635(6) 0.48428(19) 0.103(4) Uiso 1 1 d D
H5A H 0.4774 0.8481 0.4998 0.123 Uiso 1 1 calc R
H5B H 0.3773 0.8499 0.4818 0.123 Uiso 1 1 calc R
C6 C 0.4609(13) 0.9373(6) 0.4838(2) 0.123(5) Uiso 1 1 d D
H6A H 0.4121 0.9553 0.4957 0.184 Uiso 1 1 calc R
H6B H 0.4372 0.9531 0.4686 0.184 Uiso 1 1 calc R
H6C H 0.5372 0.9513 0.4867 0.184 Uiso 1 1 calc R
N11 N 0.9185(8) 1.0471(4) 0.08092(15) 0.099(3) Uiso 1 1 d D
C11 C 0.8364(11) 1.0018(5) 0.08485(18) 0.098(4) Uiso 1 1 d D
H11 H 0.7598 1.0077 0.0819 0.117 Uiso 1 1 calc R
N12 N 0.8843(8) 0.9474(5) 0.09363(17) 0.110(3) Uiso 1 1 d D
C12 C 0.9963(10) 0.9578(6) 0.0953(2) 0.120(4) Uiso 1 1 d D
H12 H 1.0495 0.9272 0.1006 0.143 Uiso 1 1 calc R
C13 C 1.0177(9) 1.0205(5) 0.0880(2) 0.100(4) Uiso 1 1 d D
H13 H 1.0877 1.0415 0.0879 0.120 Uiso 1 1 calc R
C14 C 0.8281(14) 0.8865(8) 0.0994(3) 0.166(7) Uiso 1 1 d D
H14A H 0.8816 0.8557 0.1060 0.248 Uiso 1 1 calc R
H14B H 0.7954 0.8677 0.0855 0.248 Uiso 1 1 calc R
H14C H 0.7697 0.8953 0.1108 0.248 Uiso 1 1 calc R
C15 C 0.9027(10) 1.1111(6) 0.0719(2) 0.105(4) Uiso 1 1 d D
H15A H 0.9130 1.1435 0.0844 0.126 Uiso 1 1 calc R
H15B H 0.8261 1.1154 0.0660 0.126 Uiso 1 1 calc R
C16 C 0.9827(12) 1.1252(8) 0.0527(2) 0.130(5) Uiso 1 1 d D
H16A H 0.9692 1.1692 0.0467 0.195 Uiso 1 1 calc R
H16B H 0.9726 1.0932 0.0403 0.195 Uiso 1 1 calc R
H16C H 1.0586 1.1224 0.0586 0.195 Uiso 1 1 calc R
N21 N 0.3541(10) 1.0996(6) 0.5101(2) 0.138(4) Uiso 1 1 d D
C21 C 0.4239(14) 1.1088(7) 0.4923(2) 0.135(5) Uiso 1 1 d D
H21 H 0.5000 1.1187 0.4943 0.162 Uiso 1 1 calc R
N22 N 0.3762(10) 1.1026(6) 0.47182(19) 0.131(4) Uiso 1 1 d D
C22 C 0.2678(10) 1.0867(7) 0.4765(2) 0.119(5) Uiso 1 1 d D
H22 H 0.2118 1.0779 0.4655 0.143 Uiso 1 1 calc R
C23 C 0.2556(10) 1.0859(7) 0.4997(2) 0.125(5) Uiso 1 1 d D
H23 H 0.1884 1.0771 0.5076 0.150 Uiso 1 1 calc R
C24 C 0.4207(14) 1.1083(9) 0.4495(3) 0.164(7) Uiso 1 1 d D
H24A H 0.3627 1.0997 0.4381 0.246 Uiso 1 1 calc R
H24B H 0.4808 1.0767 0.4476 0.246 Uiso 1 1 calc R
H24C H 0.4495 1.1526 0.4473 0.246 Uiso 1 1 calc R
C25 C 0.3853(18) 1.0966(13) 0.5331(3) 0.245(12) Uiso 1 1 d D
H25A H 0.4627 1.1122 0.5341 0.294 Uiso 1 1 calc R
H25B H 0.3852 1.0501 0.5377 0.294 Uiso 1 1 calc R
C26 C 0.321(3) 1.1320(17) 0.5496(6) 0.36(2) Uiso 1 1 d D
H26A H 0.3517 1.1246 0.5651 0.533 Uiso 1 1 calc R
H26B H 0.2445 1.1170 0.5491 0.533 Uiso 1 1 calc R
H26C H 0.3243 1.1787 0.5460 0.533 Uiso 1 1 calc R
N31 N 1.7204(10) 0.5525(6) 0.2915(2) 0.136(4) Uiso 1 1 d D
C31 C 1.7650(13) 0.5593(7) 0.3120(2) 0.130(5) Uiso 1 1 d D
H31 H 1.8359 0.5782 0.3143 0.156 Uiso 1 1 calc R
N32 N 1.7038(10) 0.5379(6) 0.3293(2) 0.139(4) Uiso 1 1 d D
C32 C 1.6118(12) 0.5129(8) 0.3188(2) 0.155(6) Uiso 1 1 d D
H32 H 1.5508 0.4929 0.3264 0.186 Uiso 1 1 calc R
C33 C 1.6227(12) 0.5216(8) 0.2958(2) 0.155(6) Uiso 1 1 d D
H33 H 1.5707 0.5083 0.2845 0.186 Uiso 1 1 calc R
C34 C 1.7254(15) 0.5356(10) 0.3518(3) 0.183(8) Uiso 1 1 d D
H34A H 1.6617 0.5171 0.3600 0.274 Uiso 1 1 calc R
H34B H 1.7398 0.5798 0.3575 0.274 Uiso 1 1 calc R
H34C H 1.7906 0.5082 0.3545 0.274 Uiso 1 1 calc R
C35 C 1.7640(16) 0.5662(10) 0.2701(3) 0.201(9) Uiso 1 1 d D
H35A H 1.7672 0.5249 0.2612 0.242 Uiso 1 1 calc R
H35B H 1.8411 0.5812 0.2723 0.242 Uiso 1 1 calc R
C36 C 1.707(2) 0.6147(11) 0.2558(4) 0.223(10) Uiso 1 1 d D
H36A H 1.7469 0.6204 0.2412 0.334 Uiso 1 1 calc R
H36B H 1.7041 0.6564 0.2640 0.334 Uiso 1 1 calc R
H36C H 1.6314 0.5997 0.2526 0.334 Uiso 1 1 calc R
N41 N 0.5483(9) 0.7750(5) 0.12564(18) 0.114(3) Uiso 1 1 d D
C41 C 0.5461(13) 0.8405(6) 0.1292(3) 0.142(6) Uiso 1 1 d D
H41 H 0.5754 0.8630 0.1422 0.170 Uiso 1 1 calc R
N42 N 0.4931(11) 0.8683(7) 0.1104(2) 0.149(5) Uiso 1 1 d D
C42 C 0.4422(15) 0.8217(8) 0.0987(3) 0.182(8) Uiso 1 1 d D
H42 H 0.3834 0.8269 0.0880 0.218 Uiso 1 1 calc R
C43 C 0.4936(17) 0.7623(7) 0.1055(3) 0.200(9) Uiso 1 1 d D
H43 H 0.4905 0.7217 0.0976 0.240 Uiso 1 1 calc R
C44 C 0.465(2) 0.9338(10) 0.1086(4) 0.252(12) Uiso 1 1 d D
H44A H 0.4910 0.9573 0.1223 0.377 Uiso 1 1 calc R
H44B H 0.3839 0.9379 0.1076 0.377 Uiso 1 1 calc R
H44C H 0.4985 0.9525 0.0947 0.377 Uiso 1 1 calc R
C45 C 0.5977(13) 0.7267(7) 0.1399(2) 0.135(5) Uiso 1 1 d D
H45A H 0.5418 0.6931 0.1437 0.162 Uiso 1 1 calc R
H45B H 0.6221 0.7472 0.1545 0.162 Uiso 1 1 calc R
C46 C 0.6972(16) 0.6938(10) 0.1283(3) 0.194(8) Uiso 1 1 d D
H46A H 0.7283 0.6609 0.1387 0.291 Uiso 1 1 calc R
H46B H 0.7536 0.7268 0.1248 0.291 Uiso 1 1 calc R
H46C H 0.6732 0.6728 0.1139 0.291 Uiso 1 1 calc R
N51 N 1.0156(10) 0.5571(6) 0.1959(2) 0.141(4) Uiso 1 1 d D
C51 C 1.0900(11) 0.6065(6) 0.1925(2) 0.120(4) Uiso 1 1 d D
H51 H 1.1108 0.6228 0.1778 0.144 Uiso 1 1 calc R
N52 N 1.1309(12) 0.6299(7) 0.2132(2) 0.169(5) Uiso 1 1 d D
C55 C 0.9598(16) 0.5193(9) 0.1793(3) 0.173(7) Uiso 1 1 d D
H55A H 0.8859 0.5074 0.1854 0.208 Uiso 1 1 calc R
H55B H 1.0016 0.4784 0.1767 0.208 Uiso 1 1 calc R
C56 C 0.9465(19) 0.5536(11) 0.1574(3) 0.206(9) Uiso 1 1 d D
H56A H 0.9057 0.5258 0.1466 0.310 Uiso 1 1 calc R
H56B H 1.0195 0.5637 0.1510 0.310 Uiso 1 1 calc R
H56C H 0.9054 0.5942 0.1600 0.310 Uiso 1 1 calc R
C53 C 1.0062(16) 0.5496(9) 0.2193(3) 0.197(9) Uiso 1 1 d D
H53 H 0.9576 0.5203 0.2270 0.236 Uiso 1 1 calc R
C52 C 1.080(2) 0.5925(11) 0.2300(3) 0.245(12) Uiso 1 1 d D
H52 H 1.0939 0.5953 0.2462 0.294 Uiso 1 1 calc R
C54 C 1.2067(17) 0.6835(10) 0.2169(3) 0.204(9) Uiso 1 1 d D
H54A H 1.2352 0.6988 0.2020 0.306 Uiso 1 1 calc R
H54B H 1.2683 0.6688 0.2266 0.306 Uiso 1 1 calc R
H54C H 1.1678 0.7193 0.2247 0.306 Uiso 1 1 calc R
N61 N 0.8054(12) 0.3182(7) 0.1379(3) 0.172(6) Uiso 1 1 d D
C61 C 0.7264(13) 0.3067(7) 0.1534(2) 0.131(5) Uiso 1 1 d D
H61 H 0.6542 0.2912 0.1499 0.158 Uiso 1 1 calc R
N62 N 0.7660(11) 0.3207(7) 0.1752(2) 0.147(5) Uiso 1 1 d D
C62 C 0.8712(14) 0.3395(12) 0.1728(3) 0.221(10) Uiso 1 1 d D
H62 H 0.9201 0.3509 0.1849 0.266 Uiso 1 1 calc R
C63 C 0.8965(12) 0.3395(9) 0.1498(3) 0.166(7) Uiso 1 1 d D
H63 H 0.9652 0.3521 0.1431 0.199 Uiso 1 1 calc R
C64 C 0.7107(17) 0.3178(11) 0.1962(3) 0.228(10) Uiso 1 1 d D
H64A H 0.6345 0.3031 0.1937 0.342 Uiso 1 1 calc R
H64B H 0.7100 0.3612 0.2034 0.342 Uiso 1 1 calc R
H64C H 0.7486 0.2870 0.2065 0.342 Uiso 1 1 calc R
C65 C 0.810(2) 0.3137(15) 0.1147(4) 0.301(16) Uiso 1 1 d D
H65A H 0.8850 0.2972 0.1109 0.361 Uiso 1 1 calc R
H65B H 0.8062 0.3588 0.1086 0.361 Uiso 1 1 calc R
C66 C 0.734(3) 0.2761(18) 0.1016(6) 0.37(2) Uiso 1 1 d D
H66A H 0.7508 0.2811 0.0851 0.559 Uiso 1 1 calc R
H66B H 0.6589 0.2913 0.1047 0.559 Uiso 1 1 calc R
H66C H 0.7409 0.2301 0.1060 0.559 Uiso 1 1 calc R
N71 N 0.9019(14) 1.0180(8) 0.4169(3) 0.249(10) Uiso 1 1 d D
C71 C 0.8734(17) 1.0742(8) 0.4124(3) 0.169(7) Uiso 1 1 d D
H71 H 0.8003 1.0911 0.4127 0.202 Uiso 1 1 calc R
N72 N 0.9671(14) 1.1072(9) 0.4069(3) 0.237(9) Uiso 1 1 d D
C72 C 1.0494(15) 1.0668(11) 0.4094(6) 0.36(2) Uiso 1 1 d D
H72 H 1.1259 1.0773 0.4088 0.427 Uiso 1 1 calc R
C73 C 1.0036(14) 1.0056(8) 0.4131(3) 0.178(8) Uiso 1 1 d D
H73 H 1.0395 0.9644 0.4129 0.214 Uiso 1 1 calc R
C74 C 0.9738(18) 1.1714(11) 0.4011(4) 0.229(11) Uiso 1 1 d D
H74A H 0.9001 1.1876 0.3970 0.343 Uiso 1 1 calc R
H74B H 1.0239 1.1766 0.3879 0.343 Uiso 1 1 calc R
H74C H 1.0022 1.1963 0.4143 0.343 Uiso 1 1 calc R
C75 C 0.8416(13) 0.9764(7) 0.4222(3) 0.129(5) Uiso 1 1 d D
H75A H 0.8872 0.9580 0.4349 0.154 Uiso 1 1 calc R
H75B H 0.8568 0.9469 0.4090 0.154 Uiso 1 1 calc R
C76 C 0.7437(16) 0.9494(10) 0.4287(3) 0.176(7) Uiso 1 1 d D
H76A H 0.7538 0.9025 0.4313 0.263 Uiso 1 1 calc R
H76B H 0.6887 0.9562 0.4165 0.263 Uiso 1 1 calc R
H76C H 0.7181 0.9700 0.4430 0.263 Uiso 1 1 calc R
N81 N 1.4403(13) 0.3165(8) 0.2602(3) 0.206(7) Uiso 1 1 d D
C81 C 1.3637(13) 0.3535(7) 0.2517(2) 0.124(5) Uiso 1 1 d D
H81 H 1.2945 0.3320 0.2533 0.149 Uiso 1 1 calc R
N82 N 1.3475(13) 0.4094(8) 0.2417(3) 0.187(6) Uiso 1 1 d D
C82 C 1.4691(12) 0.4181(7) 0.2430(3) 0.154(6) Uiso 1 1 d D
H82 H 1.5068 0.4559 0.2377 0.185 Uiso 1 1 calc R
C83 C 1.5207(12) 0.3651(8) 0.2527(3) 0.156(6) Uiso 1 1 d D
H83 H 1.5985 0.3607 0.2544 0.187 Uiso 1 1 calc R
C84 C 1.276(2) 0.4589(12) 0.2337(5) 0.266(13) Uiso 1 1 d D
H84A H 1.3194 0.4948 0.2272 0.399 Uiso 1 1 calc R
H84B H 1.2309 0.4751 0.2466 0.399 Uiso 1 1 calc R
H84C H 1.2271 0.4410 0.2217 0.399 Uiso 1 1 calc R
C85 C 1.4704(19) 0.2650(12) 0.2747(4) 0.241(12) Uiso 1 1 d D
H85A H 1.5143 0.2351 0.2649 0.289 Uiso 1 1 calc R
H85B H 1.4005 0.2418 0.2781 0.289 Uiso 1 1 calc R
C86 C 1.533(3) 0.2680(15) 0.2980(4) 0.296(15) Uiso 1 1 d D
H86A H 1.5450 0.2237 0.3038 0.443 Uiso 1 1 calc R
H86B H 1.4895 0.2929 0.3092 0.443 Uiso 1 1 calc R
H86C H 1.6049 0.2894 0.2957 0.443 Uiso 1 1 calc R

loop_
_atom_site_aniso_label
_atom_site_aniso_U_11
_atom_site_aniso_U_22
_atom_site_aniso_U_33
_atom_site_aniso_U_23
_atom_site_aniso_U_13
_atom_site_aniso_U_12
Ni1 0.0560(8) 0.0648(8) 0.0635(7) -0.0067(6) 0.0004(6) 0.0000(7)
P1 0.0701(19) 0.086(2) 0.0768(18) -0.0221(15) -0.0043(15) -0.0080(16)
P2 0.0672(19) 0.088(2) 0.0853(19) 0.0105(16) 0.0000(15) -0.0153(17)
S1 0.0802(19) 0.0745(18) 0.0790(18) 0.0000(14) -0.0127(14) 0.0000(15)
S2 0.112(3) 0.144(3) 0.095(2) -0.042(2) -0.017(2) -0.022(2)
S3 0.0634(18) 0.0756(19) 0.106(2) -0.0146(16) -0.0042(15) -0.0132(15)
S4 0.113(3) 0.148(4) 0.134(3) 0.046(3) 0.012(2) -0.048(3)
S5 0.0649(18) 0.097(2) 0.0749(17) -0.0203(15) 0.0085(14) -0.0147(16)
S6 0.0729(19) 0.094(2) 0.108(2) -0.0407(18) 0.0108(16) -0.0036(17)
S7 0.0539(17) 0.0654(17) 0.105(2) -0.0121(15) -0.0022(14) 0.0028(14)
S8 0.076(2) 0.0766(19) 0.128(3) 0.0209(18) -0.0139(18) -0.0064(17)
P11 0.081(2) 0.0657(18) 0.091(2) -0.0079(15) 0.0272(17) -0.0087(16)
P12 0.076(2) 0.0630(18) 0.105(2) -0.0177(16) 0.0138(17) 0.0065(16)
P13 0.0625(18) 0.092(2) 0.0826(19) -0.0133(16) -0.0042(15) -0.0101(17)
S11 0.091(2) 0.0732(18) 0.0713(17) -0.0129(14) 0.0189(15) -0.0114(16)
S12 0.129(3) 0.095(2) 0.132(3) -0.015(2) 0.071(2) -0.026(2)
S13 0.109(3) 0.0622(18) 0.110(2) 0.0016(16) 0.0239(19) -0.0006(18)
S14 0.0628(17) 0.086(2) 0.112(2) -0.0168(17) 0.0134(17) -0.0102(16)
S15 0.110(3) 0.065(2) 0.162(3) -0.021(2) 0.018(2) 0.0162(19)
S16 0.0686(18) 0.0692(18) 0.106(2) -0.0152(16) -0.0003(16) 0.0105(15)
S17 0.086(2) 0.092(2) 0.089(2) -0.0303(17) 0.0110(17) -0.0083(18)
S18 0.103(3) 0.142(3) 0.106(2) -0.010(2) -0.034(2) -0.028(2)
S19 0.0705(18) 0.0826(19) 0.0760(17) 0.0048(15) -0.0084(14) -0.0126(16)
Ni2 0.0539(7) 0.0581(7) 0.0604(7) 0.0019(6) 0.0003(6) 0.0032(6)
P21 0.078(2) 0.0788(19) 0.0669(17) -0.0078(14) 0.0055(15) 0.0101(16)
P22 0.0648(18) 0.0759(19) 0.0718(17) 0.0098(14) 0.0001(14) 0.0148(15)
S21 0.0761(19) 0.0718(17) 0.0787(17) 0.0066(14) 0.0153(15) 0.0049(15)
S22 0.125(3) 0.128(3) 0.084(2) -0.0201(19) 0.029(2) 0.015(2)
S23 0.0705(18) 0.0706(17) 0.0827(18) -0.0025(14) 0.0081(14) 0.0170(15)
S24 0.120(3) 0.121(3) 0.107(2) 0.043(2) 0.002(2) 0.044(2)
S25 0.0609(17) 0.0786(18) 0.0693(16) -0.0103(13) -0.0059(13) 0.0130(14)
S26 0.084(2) 0.088(2) 0.0835(19) -0.0260(15) -0.0118(16) 0.0041(17)
S27 0.0560(17) 0.0658(17) 0.0859(18) -0.0061(14) -0.0019(13) 0.0045(14)
S28 0.0687(19) 0.0661(17) 0.108(2) 0.0155(16) 0.0138(16) 0.0026(15)
P31 0.086(2) 0.0736(19) 0.0774(18) 0.0081(15) -0.0148(16) 0.0164(17)
P32 0.080(2) 0.0549(16) 0.105(2) -0.0068(15) 0.0172(18) -0.0039(16)
P33 0.0564(16) 0.0668(17) 0.0737(17) -0.0002(14) 0.0046(14) 0.0108(14)
S31 0.089(2) 0.0733(17) 0.0647(16) 0.0007(13) -0.0151(14) 0.0154(16)
S32 0.128(3) 0.129(3) 0.097(2) 0.014(2) -0.033(2) 0.047(3)
S33 0.114(3) 0.0639(18) 0.098(2) 0.0152(15) 0.0071(19) 0.0081(17)
S34 0.0591(17) 0.088(2) 0.100(2) 0.0065(16) -0.0108(15) 0.0135(15)
S35 0.0627(18) 0.0621(17) 0.113(2) -0.0085(15) 0.0102(16) -0.0071(14)
S36 0.107(3) 0.0605(19) 0.164(3) -0.0181(19) 0.023(2) -0.0181(18)
S37 0.0782(19) 0.0708(18) 0.0850(18) -0.0149(14) 0.0068(15) 0.0033(15)
S38 0.080(2) 0.106(2) 0.096(2) 0.0017(18) 0.0264(17) 0.0162(19)
S39 0.0617(16) 0.0680(16) 0.0643(15) 0.0058(13) 0.0055(12) 0.0082(14)
Ni3 0.0454(7) 0.0425(6) 0.0679(7) 0.0030(6) -0.0002(6) 0.0025(5)
P41 0.0634(18) 0.0611(17) 0.0829(18) 0.0170(14) 0.0005(15) 0.0105(14)
P42 0.0668(19) 0.0493(16) 0.093(2) -0.0063(14) 0.0089(15) 0.0088(14)
S41 0.0537(15) 0.0544(15) 0.0812(17) 0.0037(13) -0.0089(13) 0.0054(12)
S42 0.119(3) 0.098(2) 0.106(2) 0.0363(19) -0.016(2) 0.024(2)
S43 0.0669(17) 0.0526(15) 0.105(2) 0.0122(14) 0.0042(15) 0.0148(14)
S44 0.113(3) 0.0723(19) 0.119(2) -0.0170(18) 0.025(2) 0.0248(19)
S45 0.0653(17) 0.0535(15) 0.0799(17) 0.0060(13) 0.0145(13) 0.0070(13)
S46 0.0689(19) 0.0701(18) 0.098(2) 0.0186(15) 0.0157(15) -0.0009(15)
S47 0.0471(15) 0.0507(14) 0.0944(18) 0.0015(13) 0.0056(13) -0.0025(12)
S48 0.0709(19) 0.0581(16) 0.109(2) -0.0157(15) 0.0003(16) -0.0043(14)
P51 0.0583(16) 0.0607(16) 0.0670(16) 0.0031(13) 0.0030(13) 0.0147(14)
P52 0.0651(17) 0.0413(14) 0.0733(16) 0.0070(12) -0.0052(14) 0.0006(13)
P53 0.0547(16) 0.0646(17) 0.0708(16) -0.0012(13) -0.0101(13) 0.0065(14)
S51 0.0561(15) 0.0561(15) 0.0668(15) 0.0074(12) 0.0054(12) 0.0101(12)
S52 0.087(2) 0.101(2) 0.0800(18) 0.0016(16) 0.0164(16) 0.0382(19)
S53 0.0873(19) 0.0518(15) 0.0721(17) -0.0057(12) -0.0031(15) 0.0074(14)
S54 0.0524(16) 0.0865(19) 0.0827(18) 0.0073(14) -0.0021(14) 0.0132(15)
S55 0.087(2) 0.0478(16) 0.105(2) 0.0154(14) -0.0105(17) -0.0123(15)
S56 0.0503(15) 0.0488(15) 0.0884(18) 0.0122(13) -0.0017(13) -0.0015(12)
S57 0.0729(18) 0.0587(15) 0.0683(16) 0.0105(12) -0.0062(13) 0.0049(14)
S58 0.081(2) 0.099(2) 0.089(2) -0.0038(16) -0.0344(17) 0.0140(17)
S59 0.0716(18) 0.0580(15) 0.0748(16) -0.0062(13) -0.0154(13) 0.0066(14)

loop_
_atom_type_symbol
_atom_type_description
_atom_type_scat_dispersion_real
_atom_type_scat_dispersion_imag
_atom_type_scat_source
C C 0.0033 0.0016 'International Tables Vol C Tables 4.2.6.8 and 6.1.1.4'
H H 0.0000 0.0000 'International Tables Vol C Tables 4.2.6.8 and 6.1.1.4'
N N 0.0061 0.0033 'International Tables Vol C Tables 4.2.6.8 and 6.1.1.4'
P P 0.1023 0.0942 'International Tables Vol C Tables 4.2.6.8 and 6.1.1.4'
S S 0.1246 0.1234 'International Tables Vol C Tables 4.2.6.8 and 6.1.1.4'
Ni Ni 0.3393 1.1124 'International Tables Vol C Tables 4.2.6.8 and 6.1.1.4'

loop_
_geom_angle_atom_site_label_1
_geom_angle_atom_site_label_2
_geom_angle_atom_site_label_3
_geom_angle
S16 Ni1 S11 98.66(11)
S16 Ni1 S19 101.48(11)
S11 Ni1 S19 96.96(11)
S16 Ni1 S5 88.66(11)
S11 Ni1 S5 171.57(11)
S19 Ni1 S5 85.57(10)
S16 Ni1 S1 85.09(10)
S11 Ni1 S1 87.83(11)
S19 Ni1 S1 171.13(11)
S5 Ni1 S1 88.66(10)
S16 Ni1 S7 176.34(11)
S11 Ni1 S7 80.11(10)
S19 Ni1 S7 82.11(10)
S5 Ni1 S7 92.33(10)
S1 Ni1 S7 91.41(10)
S2 P1 S1 119.3(2)
S2 P1 S3 104.83(19)
S1 P1 S3 112.87(18)
S2 P1 S6 107.00(19)
S1 P1 S6 108.40(18)
S3 P1 S6 103.09(19)
S4 P2 S5 118.4(2)
S4 P2 S8 105.5(2)
S5 P2 S8 109.69(18)
S4 P2 S3 105.7(2)
S5 P2 S3 112.87(18)
S8 P2 S3 103.55(18)
P1 S1 Ni1 107.13(15)
P1 S3 P2 109.35(16)
P2 S5 Ni1 105.98(15)
S7 S6 P1 101.02(16)
S8 S7 S6 106.20(18)
S8 S7 Ni1 107.43(15)
S6 S7 Ni1 108.10(15)
S7 S8 P2 100.70(17)
S12 P11 S11 116.51(19)
S12 P11 S14 105.1(2)
S11 P11 S14 112.99(18)
S12 P11 S13 103.46(19)
S11 P11 S13 112.26(19)
S14 P11 S13 105.50(18)
S15 P12 S16 115.9(2)
S15 P12 S17 104.7(2)
S16 P12 S17 112.79(19)
S15 P12 S13 103.78(19)
S16 P12 S13 113.71(18)
S17 P12 S13 104.80(18)
S18 P13 S19 115.9(2)
S18 P13 S14 104.1(2)
S19 P13 S14 113.94(18)
S18 P13 S17 104.3(2)
S19 P13 S17 112.30(18)
S14 P13 S17 105.21(18)
P11 S11 Ni1 116.89(14)
P11 S13 P12 109.17(17)
P11 S14 P13 109.26(17)
P12 S16 Ni1 114.78(15)
P13 S17 P12 110.70(16)
P13 S19 Ni1 114.74(15)
S35 Ni2 S31 100.72(11)
S35 Ni2 S39 99.57(10)
S31 Ni2 S39 97.05(10)
S35 Ni2 S21 85.74(10)
S31 Ni2 S21 86.70(10)
S39 Ni2 S21 172.76(10)
S35 Ni2 S25 88.92(11)
S31 Ni2 S25 169.37(11)
S39 Ni2 S25 85.61(9)
S21 Ni2 S25 89.61(10)
S35 Ni2 S27 178.61(11)
S31 Ni2 S27 78.91(10)
S39 Ni2 S27 81.82(9)
S21 Ni2 S27 92.89(10)
S25 Ni2 S27 91.34(10)
S22 P21 S21 119.5(2)
S22 P21 S23 104.45(19)
S21 P21 S23 112.17(17)
S22 P21 S26 106.8(2)
S21 P21 S26 109.78(18)
S23 P21 S26 102.69(17)
S24 P22 S25 119.3(2)
S24 P22 S23 103.73(18)
S25 P22 S23 113.97(17)
S24 P22 S28 105.5(2)
S25 P22 S28 109.16(17)
S23 P22 S28 103.82(17)
P21 S21 Ni2 105.91(14)
P22 S23 P21 109.68(15)
P22 S25 Ni2 105.49(14)
S27 S26 P21 100.94(15)
S28 S27 S26 106.70(16)
S28 S27 Ni2 108.57(14)
S26 S27 Ni2 107.26(14)
S27 S28 P22 99.69(15)
S32 P31 S31 116.4(2)
S32 P31 S34 104.4(2)
S31 P31 S34 113.55(18)
S32 P31 S33 105.3(2)
S31 P31 S33 110.96(19)
S34 P31 S33 105.34(18)
S36 P32 S35 115.9(2)
S36 P32 S33 103.0(2)
S35 P32 S33 114.39(19)
S36 P32 S37 104.67(18)
S35 P32 S37 112.78(18)
S33 P32 S37 104.92(18)
S38 P33 S39 115.69(18)
S38 P33 S34 104.59(17)
S39 P33 S34 113.54(16)
S38 P33 S37 105.01(17)
S39 P33 S37 112.13(16)
S34 P33 S37 104.86(16)
P31 S31 Ni2 116.25(15)
P31 S33 P32 110.46(16)
P33 S34 P31 109.87(16)
P32 S35 Ni2 114.21(15)
P33 S37 P32 109.77(16)
P33 S39 Ni2 115.83(14)
S56 Ni3 S51 99.16(9)
S56 Ni3 S59 99.85(10)
S51 Ni3 S59 99.36(10)
S56 Ni3 S45 87.60(9)
S51 Ni3 S45 170.00(10)
S59 Ni3 S45 86.62(10)
S56 Ni3 S41 88.04(9)
S51 Ni3 S41 84.98(9)
S59 Ni3 S41 170.20(10)
S45 Ni3 S41 87.92(9)
S56 Ni3 S47 179.23(10)
S51 Ni3 S47 80.44(9)
S59 Ni3 S47 79.59(9)
S45 Ni3 S47 92.88(9)
S41 Ni3 S47 92.58(9)
S42 P41 S41 118.2(2)
S42 P41 S46 105.80(19)
S41 P41 S46 110.48(16)
S42 P41 S43 105.40(18)
S41 P41 S43 112.73(16)
S46 P41 S43 102.98(17)
S44 P42 S45 120.05(19)
S44 P42 S48 104.98(19)
S45 P42 S48 110.04(16)
S44 P42 S43 104.45(17)
S45 P42 S43 112.86(17)
S48 P42 S43 102.84(17)
P41 S41 Ni3 104.96(14)
P41 S43 P42 109.05(14)
P42 S45 Ni3 105.37(13)
S47 S46 P41 100.34(15)
S46 S47 S48 106.08(16)
S46 S47 Ni3 108.46(14)
S48 S47 Ni3 107.71(13)
S47 S48 P42 100.50(15)
S52 P51 S51 115.06(16)
S52 P51 S54 106.02(17)
S51 P51 S54 113.70(16)
S52 P51 S53 105.08(17)
S51 P51 S53 112.05(16)
S54 P51 S53 103.94(15)
S55 P52 S56 115.55(17)
S55 P52 S57 102.99(15)
S56 P52 S57 114.35(15)
S55 P52 S53 104.29(16)
S56 P52 S53 112.76(15)
S57 P52 S53 105.72(15)
S58 P53 S59 116.24(17)
S58 P53 S57 104.76(17)
S59 P53 S57 111.85(16)
S58 P53 S54 103.91(17)
S59 P53 S54 113.67(16)
S57 P53 S54 105.37(15)
P51 S51 Ni3 115.94(13)
P52 S53 P51 109.60(14)
P51 S54 P53 110.38(15)
P52 S56 Ni3 114.32(13)
P53 S57 P52 109.40(14)
P53 S59 Ni3 114.95(13)
C1 N1 C3 108.3(8)
C1 N1 C5 124.5(8)
C3 N1 C5 127.2(8)
N1 C1 N2 108.9(9)
C2 N2 C1 107.8(8)
C2 N2 C4 126.8(8)
C1 N2 C4 125.3(8)
N2 C2 C3 107.8(7)
N1 C3 C2 107.1(7)
N1 C5 C6 113.7(10)
C11 N11 C13 108.1(8)
C11 N11 C15 125.8(9)
C13 N11 C15 126.1(9)
N12 C11 N11 108.0(11)
C11 N12 C12 108.6(9)
C11 N12 C14 126.2(10)
C12 N12 C14 125.1(10)
N12 C12 C13 108.0(8)
C12 C13 N11 107.2(7)
N11 C15 C16 111.3(11)
C21 N21 C23 103.9(11)
C21 N21 C25 124.8(13)
C23 N21 C25 130.7(12)
N22 C21 N21 113.5(14)
C21 N22 C22 105.0(11)
C21 N22 C24 130.5(12)
C22 N22 C24 124.5(10)
C23 C22 N22 107.7(8)
C22 C23 N21 109.8(8)
N21 C25 C26 118(2)
C31 N31 C33 103.7(11)
C31 N31 C35 129.6(13)
C33 N31 C35 126.4(11)
N31 C31 N32 114.9(15)
C31 N32 C34 130.1(13)
C31 N32 C32 104.3(11)
C34 N32 C32 125.5(11)
C33 C32 N32 107.9(9)
C32 C33 N31 109.2(9)
N31 C35 C36 117.8(18)
C41 N41 C43 108.0(11)
C41 N41 C45 127.5(11)
C43 N41 C45 124.5(10)
N41 C41 N42 107.2(14)
C42 N42 C41 108.6(11)
C42 N42 C44 123.0(12)
C41 N42 C44 124.7(12)
N42 C42 C43 106.0(9)
N41 C43 C42 106.4(9)
N41 C45 C46 112.3(14)
C51 N51 C53 106.1(11)
C51 N51 C55 128.9(12)
C53 N51 C55 125.0(11)
N51 C51 N52 111.7(13)
C51 N52 C52 105.1(11)
C51 N52 C54 128.3(12)
C52 N52 C54 126.5(11)
N51 C55 C56 112.4(15)
N51 C53 C52 108.3(9)
N52 C52 C53 108.6(9)
C61 N61 C65 133.6(14)
C61 N61 C63 107.4(12)
C65 N61 C63 119.0(12)
N61 C61 N62 109.2(15)
C62 N62 C61 107.1(11)
C62 N62 C64 124.2(12)
C61 N62 C64 128.7(12)
N62 C62 C63 108.4(9)
C62 C63 N61 107.9(9)
N61 C65 C66 123(2)
C75 N71 C71 124.5(16)
C75 N71 C73 120.2(14)
C71 N71 C73 114.9(16)
N71 C71 N72 106.3(19)
C72 N72 C71 107.2(14)
C72 N72 C74 126.6(14)
C71 N72 C74 126.1(15)
N72 C72 C73 106.6(10)
N71 C73 C72 103.3(10)
N71 C75 C76 156.5(17)
C81 N81 C85 149.1(17)
C81 N81 C83 87.9(12)
C85 N81 C83 121.4(13)
N81 C81 N82 142.6(18)
C81 N82 C84 150.7(16)
C81 N82 C82 86.2(12)
C84 N82 C82 122.7(13)
C83 C82 N82 112.1(9)
C82 C83 N81 111.1(8)
N81 C85 C86 128(2)

loop_
_geom_bond_atom_site_label_1
_geom_bond_atom_site_label_2
_geom_bond_distance
Ni1 S16 2.379(3)
Ni1 S11 2.405(3)
Ni1 S19 2.414(3)
Ni1 S5 2.431(3)
Ni1 S1 2.439(3)
Ni1 S7 2.564(3)
P1 S2 1.928(4)
P1 S1 1.980(4)
P1 S3 2.121(4)
P1 S6 2.126(4)
P2 S4 1.944(4)
P2 S5 1.979(4)
P2 S8 2.117(4)
P2 S3 2.122(4)
S6 S7 2.063(4)
S7 S8 2.058(4)
P11 S12 1.956(4)
P11 S11 1.982(4)
P11 S14 2.106(5)
P11 S13 2.121(4)
P12 S15 1.953(4)
P12 S16 1.985(4)
P12 S17 2.122(5)
P12 S13 2.132(4)
P13 S18 1.952(4)
P13 S19 1.986(4)
P13 S14 2.114(4)
P13 S17 2.117(4)
Ni2 S35 2.374(3)
Ni2 S31 2.410(3)
Ni2 S39 2.411(3)
Ni2 S21 2.425(3)
Ni2 S25 2.454(3)
Ni2 S27 2.561(3)
P21 S22 1.936(4)
P21 S21 1.987(4)
P21 S23 2.121(4)
P21 S26 2.124(4)
P22 S24 1.940(4)
P22 S25 1.972(4)
P22 S23 2.114(4)
P22 S28 2.127(4)
S26 S27 2.058(4)
S27 S28 2.057(4)
P31 S32 1.940(4)
P31 S31 1.990(4)
P31 S34 2.109(4)
P31 S33 2.110(5)
P32 S36 1.952(4)
P32 S35 1.982(4)
P32 S33 2.120(5)
P32 S37 2.125(4)
P33 S38 1.954(4)
P33 S39 1.990(4)
P33 S34 2.107(4)
P33 S37 2.123(4)
Ni3 S56 2.369(3)
Ni3 S51 2.391(3)
Ni3 S59 2.422(3)
Ni3 S45 2.441(3)
Ni3 S41 2.453(3)
Ni3 S47 2.537(3)
P41 S42 1.946(4)
P41 S41 1.988(4)
P41 S46 2.116(4)
P41 S43 2.121(4)
P42 S44 1.945(4)
P42 S45 1.977(3)
P42 S48 2.123(4)
P42 S43 2.125(4)
S46 S47 2.058(4)
S47 S48 2.060(4)
P51 S52 1.943(4)
P51 S51 1.990(3)
P51 S54 2.115(4)
P51 S53 2.124(4)
P52 S55 1.953(3)
P52 S56 1.995(3)
P52 S57 2.110(3)
P52 S53 2.120(4)
P53 S58 1.951(4)
P53 S59 1.993(3)
P53 S57 2.108(4)
P53 S54 2.122(4)
N1 C1 1.331(10)
N1 C3 1.346(10)
N1 C5 1.414(11)
C1 N2 1.342(9)
N2 C2 1.340(10)
N2 C4 1.420(12)
C2 C3 1.369(13)
C5 C6 1.483(14)
N11 C11 1.348(11)
N11 C13 1.352(11)
N11 C15 1.395(11)
C11 N12 1.328(11)
N12 C12 1.345(11)
N12 C14 1.430(13)
C12 C13 1.349(13)
C15 C16 1.471(13)
N21 C21 1.316(12)
N21 C23 1.334(12)
N21 C25 1.355(15)
C21 N22 1.299(12)
N22 C22 1.349(12)
N22 C24 1.374(12)
C22 C23 1.323(13)
C25 C26 1.399(19)
N31 C31 1.288(12)
N31 C33 1.335(12)
N31 C35 1.349(14)
C31 N32 1.291(12)
N32 C34 1.304(13)
N32 C32 1.338(12)
C32 C33 1.323(14)
C35 C36 1.434(17)
N41 C41 1.329(12)
N41 C43 1.339(12)
N41 C45 1.391(12)
C41 N42 1.359(12)
N42 C42 1.293(13)
N42 C44 1.362(15)
C42 C43 1.393(16)
C45 C46 1.503(16)
N51 C51 1.340(12)
N51 C53 1.344(13)
N51 C55 1.375(13)
C51 N52 1.351(12)
N52 C52 1.354(14)
N52 C54 1.417(14)
C55 C56 1.430(16)
C53 C52 1.372(16)
N61 C61 1.301(13)
N61 C65 1.323(16)
N61 C63 1.341(13)
C61 N62 1.353(12)
N62 C62 1.309(14)
N62 C64 1.364(14)
C62 C63 1.338(15)
C65 C66 1.39(2)
N71 C75 1.141(14)
N71 C71 1.205(14)
N71 C73 1.248(14)
C71 N72 1.329(15)
N72 C72 1.275(15)
N72 C74 1.332(15)
C72 C73 1.360(18)
C75 C76 1.331(15)
N81 C81 1.268(13)
N81 C85 1.367(15)
N81 C83 1.428(14)
C81 N82 1.272(12)
N82 C84 1.383(15)
N82 C82 1.451(14)
C82 C83 1.345(14)
C85 C86 1.517(18)
